data_4118559
loop_
_publ_author_name
'Suguru Ito'
'Kosuke Ono'
'Nobuharu Iwasawa'

_publ_contact_author 'Nobuharu Iwasawa'
_publ_contact_author_email niwasawa@chem.titech.ac.jp
_publ_section_title
;
 Controlled Self-Assembly of Multiple Diastereomeric Macrocyclic Boronic
 Esters Composed of Two Chiral Units
;
_journal_name_full 'Journal of the American Chemical Society'
_journal_page_first 13962
_journal_page_last 13965
_journal_paper_doi 10.1021/ja306249f
_journal_volume 134
_journal_year 2012
_chemical_formula_moiety 'C76 H68 B4 O12, 4(C H Cl3)'
_chemical_formula_sum 'C40 H36 B2 Cl6 O6'
_chemical_formula_weight 847.01
_space_group_IT_number 2
_symmetry_cell_setting triclinic
_symmetry_Int_Tables_number 2
_symmetry_space_group_name_Hall '-P 1'
_symmetry_space_group_name_H-M 'P -1'
_atom_sites_solution_hydrogens geom
_atom_sites_solution_primary direct
_atom_sites_solution_secondary difmap
_audit_creation_method SHELXL-97
_cell_angle_alpha 64.874(4)
_cell_angle_beta 79.210(4)
_cell_angle_gamma 88.593(5)
_cell_formula_units_Z 2
_cell_length_a 12.970(4)
_cell_length_b 13.166(4)
_cell_length_c 13.637(4)
_cell_measurement_reflns_used 2019
_cell_measurement_temperature 173(2)
_cell_measurement_theta_max 27.40
_cell_measurement_theta_min 3.05
_cell_volume 2067.1(11)
_computing_cell_refinement 'PROCESS-AUTO (Rigaku, 1998) '
_computing_data_collection 'PROCESS-AUTO (Rigaku, 1998)'
_computing_data_reduction 'PROCESS-AUTO (Rigaku, 1998) '
_computing_molecular_graphics 'ORTEP-3 for Windows (Farrugia, 1998)'
_computing_publication_material 'SHELXL-97 (Sheldrick, 1997)'
_computing_structure_refinement 'SHELXL-97 (Sheldrick, 1997)'
_computing_structure_solution 'SHELXS (Sheldrick, 1997)'
_diffrn_ambient_temperature 173(2)
_diffrn_measured_fraction_theta_full 0.981
_diffrn_measured_fraction_theta_max 0.981
_diffrn_measurement_device_type 'Rigaku RAXIS-RAPID IP area detector system'
_diffrn_measurement_method '\w scan'
_diffrn_radiation_monochromator graphite
_diffrn_radiation_probe x-ray
_diffrn_radiation_type MoK\a
_diffrn_radiation_wavelength 0.71075
_diffrn_reflns_av_R_equivalents 0.0538
_diffrn_reflns_av_sigmaI/netI 0.0670
_diffrn_reflns_limit_h_max 16
_diffrn_reflns_limit_h_min -14
_diffrn_reflns_limit_k_max 17
_diffrn_reflns_limit_k_min -17
_diffrn_reflns_limit_l_max 17
_diffrn_reflns_limit_l_min -17
_diffrn_reflns_number 20193
_diffrn_reflns_theta_full 27.40
_diffrn_reflns_theta_max 27.40
_diffrn_reflns_theta_min 3.05
_diffrn_source 'rotating anode x-ray tube'
_exptl_absorpt_coefficient_mu 0.460
_exptl_absorpt_correction_T_max 0.9773
_exptl_absorpt_correction_T_min 0.9135
_exptl_absorpt_correction_type multi-scan
_exptl_absorpt_process_details 'absorption was corrected by ABSCOR'
_exptl_crystal_colour platelet
_exptl_crystal_density_diffrn 1.361
_exptl_crystal_description colorless
_exptl_crystal_F_000 872
_exptl_crystal_size_max 0.20
_exptl_crystal_size_mid 0.20
_exptl_crystal_size_min 0.05
_refine_diff_density_max 0.417
_refine_diff_density_min -0.422
_refine_diff_density_rms 0.065
_refine_ls_extinction_method none
_refine_ls_goodness_of_fit_ref 1.127
_refine_ls_hydrogen_treatment constr
_refine_ls_matrix_type full
_refine_ls_number_parameters 543
_refine_ls_number_reflns 9214
_refine_ls_number_restraints 9
_refine_ls_restrained_S_all 1.145
_refine_ls_R_factor_all 0.1329
_refine_ls_R_factor_gt 0.0702
_refine_ls_shift/su_max 0.002
_refine_ls_shift/su_mean 0.000
_refine_ls_structure_factor_coef Fsqd
_refine_ls_weighting_details 'calc w=1/[\s^2^(Fo^2^)+(0.1313P)^2^+0.0285P] where P=(Fo^2^+2Fc^2^)/3'
_refine_ls_weighting_scheme calc
_refine_ls_wR_factor_gt 0.2067
_refine_ls_wR_factor_ref 0.2584
_reflns_number_gt 4645
_reflns_number_total 9214
_reflns_threshold_expression >2sigma(I)
_cod_data_source_file ja306249f_meso-3e.cif
_cod_data_source_block meso-3e
_cod_original_cell_volume 2067.1(10)
_cod_database_code 4118559

loop_
_symmetry_equiv_pos_as_xyz
'x, y, z'
'-x, -y, -z'

loop_
_atom_site_label
_atom_site_type_symbol
_atom_site_fract_x
_atom_site_fract_y
_atom_site_fract_z
_atom_site_U_iso_or_equiv
_atom_site_adp_type
_atom_site_occupancy
_atom_site_symmetry_multiplicity
_atom_site_calc_flag
_atom_site_refinement_flags
_atom_site_disorder_assembly
_atom_site_disorder_group
O11 O 0.92832(15) 0.85986(17) 0.07228(16) 0.0492(5) Uani 1 1 d . . .
O9 O 0.90233(16) 0.89244(19) 0.22633(18) 0.0561(6) Uani 1 1 d . . .
O2 O 0.54504(16) 0.40634(17) 0.42193(18) 0.0609(6) Uani 1 1 d . . .
O33 O 1.08740(17) 0.8873(2) 0.31252(18) 0.0606(6) Uani 1 1 d . . .
C35 C 1.3010(2) 0.8633(2) 0.3109(2) 0.0445(6) Uani 1 1 d . . .
C24 C 1.1447(2) 0.8587(2) 0.2321(2) 0.0463(7) Uani 1 1 d . . .
C31 C 1.2601(2) 0.8137(2) 0.0613(2) 0.0449(6) Uani 1 1 d . . .
C25 C 1.2515(2) 0.8475(2) 0.2269(2) 0.0448(6) Uani 1 1 d . . .
C23 C 1.0907(2) 0.8475(2) 0.1544(2) 0.0439(6) Uani 1 1 d . . .
C38 C 1.3789(2) 0.8884(2) 0.4784(2) 0.0485(7) Uani 1 1 d . . .
H38 H 1.4020 0.8967 0.5369 0.058 Uiso 1 1 calc R . .
O45 O 1.3219(2) 0.66817(18) 0.3950(2) 0.0715(7) Uani 1 1 d . . .
C26 C 1.3115(2) 0.8263(2) 0.1401(2) 0.0444(6) Uani 1 1 d . . .
C32 C 1.1495(2) 0.8247(2) 0.0721(2) 0.0477(7) Uani 1 1 d . . .
H32 H 1.1151 0.8159 0.0203 0.057 Uiso 1 1 calc R . .
C44 C 1.3161(2) 0.9732(2) 0.3041(2) 0.0468(7) Uani 1 1 d . . .
C39 C 1.3554(2) 0.9860(2) 0.3890(2) 0.0456(7) Uani 1 1 d . . .
C14 C 0.7484(2) 0.6868(2) 0.1066(2) 0.0468(7) Uani 1 1 d . . .
H14 H 0.7937 0.6950 0.0400 0.056 Uiso 1 1 calc R . .
C15 C 0.6770(2) 0.5932(2) 0.1677(2) 0.0488(7) Uani 1 1 d . . .
C5 C 0.6120(2) 0.6648(3) 0.3041(3) 0.0525(8) Uani 1 1 d . . .
H5 H 0.5657 0.6572 0.3701 0.063 Uiso 1 1 calc R . .
C27 C 1.4223(2) 0.8179(3) 0.1264(3) 0.0589(8) Uani 1 1 d . . .
H27 H 1.4585 0.8254 0.1777 0.071 Uiso 1 1 calc R . .
C12 C 0.8172(2) 0.8765(2) 0.0960(2) 0.0467(7) Uani 1 1 d . . .
H12 H 0.7933 0.9326 0.0290 0.056 Uiso 1 1 calc R . .
C13 C 0.7505(2) 0.7671(2) 0.1474(2) 0.0452(7) Uani 1 1 d . . .
C4 C 0.6083(2) 0.5859(2) 0.2626(3) 0.0507(8) Uani 1 1 d . . .
B10 B 0.9723(2) 0.8670(3) 0.1530(3) 0.0447(7) Uani 1 1 d . . .
C36 C 1.3300(2) 0.7716(2) 0.3966(2) 0.0499(7) Uani 1 1 d . . .
C6 C 0.6858(2) 0.7563(2) 0.2461(2) 0.0460(7) Uani 1 1 d . . .
C28 C 1.4778(3) 0.7991(3) 0.0399(3) 0.0681(10) Uani 1 1 d . . .
H28 H 1.5518 0.7938 0.0321 0.082 Uiso 1 1 calc R . .
C8 C 0.8037(2) 0.9168(2) 0.1875(3) 0.0487(7) Uani 1 1 d . . .
H8 H 0.7939 0.9994 0.1569 0.058 Uiso 1 1 calc R . .
C37 C 1.3695(2) 0.7829(3) 0.4833(2) 0.0501(7) Uani 1 1 d . . .
O18 O 0.6124(3) 0.31679(19) 0.3154(2) 0.0798(8) Uani 1 1 d . . .
C40 C 1.3687(3) 1.0956(3) 0.3831(3) 0.0575(8) Uani 1 1 d . . .
H40 H 1.3953 1.1046 0.4395 0.069 Uiso 1 1 calc R . .
C16 C 0.6643(3) 0.4926(3) 0.1420(3) 0.0620(9) Uani 1 1 d . . .
C30 C 1.3197(3) 0.7936(3) -0.0258(3) 0.0566(8) Uani 1 1 d . . .
H30 H 1.2853 0.7841 -0.0773 0.068 Uiso 1 1 calc R . .
C3 C 0.5353(2) 0.4812(3) 0.3106(3) 0.0616(10) Uani 1 1 d . . .
H3 H 0.4607 0.5008 0.3066 0.074 Uiso 1 1 calc R . .
B1 B 0.5963(3) 0.3166(3) 0.4174(3) 0.0522(9) Uani 1 1 d . . .
C7 C 0.7067(2) 0.8503(3) 0.2763(3) 0.0537(7) Uani 1 1 d . . .
C43 C 1.2920(3) 1.0710(3) 0.2166(3) 0.0597(9) Uani 1 1 d . . .
H43 H 1.2660 1.0642 0.1590 0.072 Uiso 1 1 calc R . .
C41 C 1.3440(3) 1.1874(3) 0.2979(3) 0.0701(10) Uani 1 1 d . . .
H41 H 1.3525 1.2601 0.2953 0.084 Uiso 1 1 calc R . .
C42 C 1.3053(3) 1.1749(3) 0.2129(3) 0.0696(10) Uani 1 1 d . . .
H42 H 1.2885 1.2393 0.1530 0.084 Uiso 1 1 calc R . .
C29 C 1.4265(3) 0.7877(3) -0.0369(3) 0.0687(10) Uani 1 1 d . . .
H29 H 1.4659 0.7758 -0.0969 0.082 Uiso 1 1 calc R . .
C17 C 0.5752(3) 0.4179(3) 0.2397(3) 0.0662(11) Uani 1 1 d . . .
H17 H 0.5162 0.3996 0.2109 0.079 Uiso 1 1 calc R . .
C19 C 0.6138(3) 0.9283(3) 0.2622(4) 0.0787(12) Uani 1 1 d . . .
H19A H 0.6283 0.9889 0.2824 0.118 Uiso 1 1 calc R . .
H19B H 0.5491 0.8847 0.3102 0.118 Uiso 1 1 calc R . .
H19C H 0.6052 0.9607 0.1851 0.118 Uiso 1 1 calc R . .
C22 C 0.6274(5) 0.5280(3) 0.0336(3) 0.0972(17) Uani 1 1 d . . .
H22A H 0.6197 0.4620 0.0192 0.146 Uiso 1 1 calc R . .
H22B H 0.6791 0.5831 -0.0264 0.146 Uiso 1 1 calc R . .
H22C H 0.5594 0.5616 0.0381 0.146 Uiso 1 1 calc R . .
C20 C 0.7264(3) 0.8054(4) 0.3941(3) 0.0796(11) Uani 1 1 d . . .
H20A H 0.7394 0.8686 0.4112 0.119 Uiso 1 1 calc R . .
H20B H 0.7878 0.7598 0.4007 0.119 Uiso 1 1 calc R . .
H20C H 0.6646 0.7591 0.4460 0.119 Uiso 1 1 calc R . .
C34 C 1.0382(3) 0.7936(4) 0.4113(3) 0.0870(13) Uani 1 1 d . . .
H34A H 0.9994 0.8207 0.4634 0.131 Uiso 1 1 calc R . .
H34B H 1.0921 0.7445 0.4447 0.131 Uiso 1 1 calc R . .
H34C H 0.9895 0.7513 0.3933 0.131 Uiso 1 1 calc R . .
C21 C 0.7677(4) 0.4345(4) 0.1390(5) 0.0993(15) Uani 1 1 d . . .
H21A H 0.7585 0.3706 0.1218 0.149 Uiso 1 1 calc R . .
H21B H 0.7881 0.4077 0.2112 0.149 Uiso 1 1 calc R . .
H21C H 0.8228 0.4880 0.0822 0.149 Uiso 1 1 calc R . .
C46 C 1.2564(4) 0.5825(3) 0.4867(4) 0.0982(16) Uani 1 1 d . . .
H46A H 1.2571 0.5136 0.4756 0.147 Uiso 1 1 calc R . .
H46B H 1.1844 0.6066 0.4937 0.147 Uiso 1 1 calc R . .
H46C H 1.2825 0.5680 0.5540 0.147 Uiso 1 1 calc R . .
C1B C 1.0264(4) 0.8862(4) -0.2845(4) 0.0953(14) Uani 1 1 d D . .
H1B H 1.0198 0.9613 -0.2828 0.114 Uiso 1 1 calc R A 1
Cl2B Cl 1.0000(5) 0.7839(10) -0.1445(4) 0.160(2) Uani 0.559(10) 1 d P B 1
Cl3B Cl 1.1652(5) 0.8686(5) -0.3150(7) 0.135(2) Uani 0.559(10) 1 d P B 1
Cl4B Cl 0.9537(4) 0.8838(5) -0.3665(3) 0.1271(17) Uani 0.559(10) 1 d P B 1
Cl5B Cl 0.9870(3) 0.8455(4) -0.1468(3) 0.0791(14) Uani 0.441(10) 1 d PD B 2
Cl6B Cl 0.9577(6) 0.7861(13) -0.3151(8) 0.190(6) Uani 0.441(10) 1 d PD B 2
Cl7B Cl 1.1502(6) 0.9020(9) -0.3561(9) 0.144(3) Uani 0.441(10) 1 d PD B 2
Cl2C Cl 0.0370(9) 0.4994(13) 0.3686(7) 0.244(7) Uani 0.462(10) 1 d P C 1
Cl4C Cl 0.0451(10) 0.5104(17) 0.1642(12) 0.398(11) Uani 0.462(10) 1 d P C 1
Cl3C Cl 0.2315(7) 0.4880(9) 0.2418(11) 0.229(5) Uani 0.462(10) 1 d P C 1
C1C C 0.1081(7) 0.5404(5) 0.2532(5) 0.172(4) Uani 1 1 d D C 1
H1C H 0.1185 0.6240 0.2225 0.207 Uiso 1 1 calc R C 1
Cl6C Cl -0.0236(8) 0.5416(8) 0.3175(11) 0.275(6) Uani 0.538(10) 1 d PD C 2
Cl5C Cl 0.1656(12) 0.4235(5) 0.3331(12) 0.312(7) Uani 0.538(10) 1 d PD C 2
Cl7C Cl 0.0867(7) 0.5404(3) 0.1326(4) 0.219(4) Uani 0.538(10) 1 d PD C 2

loop_
_atom_site_aniso_label
_atom_site_aniso_U_11
_atom_site_aniso_U_22
_atom_site_aniso_U_33
_atom_site_aniso_U_23
_atom_site_aniso_U_13
_atom_site_aniso_U_12
O11 0.0348(10) 0.0649(12) 0.0524(11) -0.0325(9) 0.0004(8) -0.0074(8)
O9 0.0396(11) 0.0774(14) 0.0650(13) -0.0441(11) -0.0084(10) 0.0014(10)
O2 0.0487(12) 0.0497(12) 0.0644(13) -0.0084(10) -0.0037(10) -0.0023(9)
O33 0.0478(12) 0.0846(15) 0.0650(13) -0.0502(12) -0.0025(10) 0.0014(11)
C35 0.0361(14) 0.0488(15) 0.0463(14) -0.0196(12) -0.0039(11) -0.0035(11)
C24 0.0433(15) 0.0492(15) 0.0494(15) -0.0259(13) -0.0038(12) -0.0017(12)
C31 0.0424(15) 0.0401(13) 0.0514(15) -0.0205(12) -0.0056(12) 0.0037(11)
C25 0.0417(15) 0.0434(14) 0.0497(15) -0.0207(12) -0.0077(12) 0.0001(11)
C23 0.0407(15) 0.0428(13) 0.0491(15) -0.0219(12) -0.0051(12) -0.0002(11)
C38 0.0406(15) 0.0543(16) 0.0501(15) -0.0219(13) -0.0079(12) -0.0022(12)
O45 0.104(2) 0.0445(12) 0.0680(14) -0.0223(11) -0.0247(14) 0.0027(12)
C26 0.0405(15) 0.0414(14) 0.0488(15) -0.0176(12) -0.0073(12) 0.0036(11)
C32 0.0465(16) 0.0480(15) 0.0519(16) -0.0251(13) -0.0073(13) -0.0026(12)
C44 0.0360(14) 0.0467(15) 0.0526(15) -0.0176(13) -0.0049(12) -0.0050(11)
C39 0.0356(14) 0.0481(15) 0.0528(15) -0.0233(13) -0.0027(12) -0.0038(11)
C14 0.0398(15) 0.0502(15) 0.0510(15) -0.0214(13) -0.0104(12) -0.0001(11)
C15 0.0452(16) 0.0450(14) 0.0562(16) -0.0186(13) -0.0169(13) -0.0009(12)
C5 0.0343(15) 0.0523(16) 0.0597(17) -0.0149(14) -0.0057(13) 0.0008(12)
C27 0.0435(17) 0.071(2) 0.0645(19) -0.0296(16) -0.0139(14) 0.0072(14)
C12 0.0342(14) 0.0486(15) 0.0544(16) -0.0198(13) -0.0068(12) -0.0045(11)
C13 0.0328(14) 0.0469(14) 0.0524(15) -0.0169(13) -0.0099(12) -0.0028(11)
C4 0.0369(15) 0.0469(15) 0.0606(17) -0.0133(14) -0.0150(13) -0.0028(11)
B10 0.0380(16) 0.0514(17) 0.0490(17) -0.0278(14) -0.0017(13) -0.0053(13)
C36 0.0487(17) 0.0455(15) 0.0555(16) -0.0219(13) -0.0091(13) 0.0000(12)
C6 0.0320(13) 0.0479(15) 0.0539(15) -0.0190(13) -0.0056(12) 0.0016(11)
C28 0.0425(17) 0.088(2) 0.073(2) -0.0366(19) -0.0059(16) 0.0164(16)
C8 0.0320(14) 0.0514(15) 0.0639(17) -0.0278(14) -0.0038(12) -0.0009(11)
C37 0.0460(16) 0.0548(16) 0.0488(15) -0.0218(13) -0.0078(13) -0.0011(13)
O18 0.135(2) 0.0480(12) 0.0578(14) -0.0168(11) -0.0349(15) 0.0031(13)
C40 0.0531(18) 0.0541(17) 0.069(2) -0.0304(16) -0.0105(15) -0.0033(14)
C16 0.074(2) 0.0457(16) 0.0671(19) -0.0206(15) -0.0232(18) -0.0071(15)
C30 0.0537(18) 0.0646(19) 0.0588(17) -0.0347(15) -0.0082(14) 0.0108(14)
C3 0.0388(16) 0.0508(17) 0.074(2) -0.0039(16) -0.0166(15) -0.0083(13)
B1 0.0487(19) 0.0453(18) 0.059(2) -0.0160(16) -0.0156(16) -0.0045(14)
C7 0.0406(16) 0.0553(16) 0.0652(18) -0.0307(15) 0.0020(13) -0.0007(12)
C43 0.062(2) 0.0504(17) 0.0594(18) -0.0138(15) -0.0172(16) -0.0058(14)
C41 0.070(2) 0.0449(17) 0.093(3) -0.0273(18) -0.015(2) -0.0050(15)
C42 0.075(2) 0.0463(17) 0.073(2) -0.0106(16) -0.0178(19) -0.0045(15)
C29 0.054(2) 0.083(2) 0.070(2) -0.0374(19) -0.0032(16) 0.0158(17)
C17 0.075(2) 0.0476(17) 0.0654(19) -0.0040(15) -0.0372(18) -0.0159(15)
C19 0.0429(18) 0.069(2) 0.124(3) -0.050(2) 0.0084(19) 0.0001(15)
C22 0.159(5) 0.065(2) 0.067(2) -0.0175(19) -0.042(3) -0.033(3)
C20 0.079(3) 0.099(3) 0.063(2) -0.043(2) 0.0044(19) -0.020(2)
C34 0.074(3) 0.124(4) 0.054(2) -0.036(2) 0.0043(18) 0.004(2)
C21 0.096(3) 0.065(2) 0.144(4) -0.056(3) -0.011(3) 0.001(2)
C46 0.089(3) 0.065(2) 0.129(4) -0.024(2) -0.035(3) -0.028(2)
C1B 0.101(3) 0.107(3) 0.094(3) -0.065(3) -0.003(3) 0.022(3)
Cl2B 0.151(3) 0.221(7) 0.103(2) -0.071(3) -0.004(2) -0.004(4)
Cl3B 0.091(2) 0.108(2) 0.167(5) -0.051(3) 0.048(3) 0.0069(17)
Cl4B 0.156(3) 0.161(4) 0.108(2) -0.096(3) -0.0339(19) 0.012(2)
Cl5B 0.0697(18) 0.112(3) 0.0582(14) -0.0417(16) -0.0031(11) -0.0070(15)
Cl6B 0.143(4) 0.325(15) 0.169(6) -0.189(9) 0.028(4) -0.080(6)
Cl7B 0.107(4) 0.167(7) 0.148(6) -0.079(5) 0.034(3) -0.059(4)
Cl2C 0.220(9) 0.366(15) 0.156(5) -0.158(7) 0.080(5) -0.173(10)
Cl4C 0.261(11) 0.63(3) 0.249(11) -0.095(13) -0.117(10) -0.152(14)
Cl3C 0.201(7) 0.193(8) 0.341(12) -0.164(9) -0.049(7) 0.054(6)
C1C 0.294(12) 0.072(3) 0.120(5) -0.029(3) 0.005(6) -0.011(5)
Cl6C 0.251(10) 0.204(6) 0.333(13) -0.161(8) 0.157(8) -0.101(6)
Cl5C 0.438(17) 0.101(3) 0.404(14) -0.067(5) -0.196(14) 0.010(5)
Cl7C 0.392(11) 0.116(3) 0.119(3) -0.057(2) 0.053(4) -0.072(4)

loop_
_atom_type_symbol
_atom_type_description
_atom_type_scat_dispersion_real
_atom_type_scat_dispersion_imag
_atom_type_scat_source
C C 0.0033 0.0016 'International Tables Vol C Tables 4.2.6.8 and 6.1.1.4'
H H 0.0000 0.0000 'International Tables Vol C Tables 4.2.6.8 and 6.1.1.4'
B B 0.0013 0.0007 'International Tables Vol C Tables 4.2.6.8 and 6.1.1.4'
O O 0.0106 0.0060 'International Tables Vol C Tables 4.2.6.8 and 6.1.1.4'
Cl Cl 0.1484 0.1585 'International Tables Vol C Tables 4.2.6.8 and 6.1.1.4'

loop_
_geom_angle_atom_site_label_1
_geom_angle_atom_site_label_2
_geom_angle_atom_site_label_3
_geom_angle
_geom_angle_site_symmetry_3
B10 O11 C12 107.4(2) .
B10 O9 C8 108.6(2) .
B1 O2 C3 107.4(3) .
C24 O33 C34 114.6(3) .
C36 C35 C44 119.5(3) .
C36 C35 C25 120.5(3) .
C44 C35 C25 120.0(2) .
C25 C24 O33 119.1(3) .
C25 C24 C23 122.8(3) .
O33 C24 C23 118.0(2) .
C30 C31 C32 121.8(3) .
C30 C31 C26 119.8(3) .
C32 C31 C26 118.4(3) .
C24 C25 C26 119.2(3) .
C24 C25 C35 118.7(3) .
C26 C25 C35 122.1(2) .
C32 C23 C24 117.3(3) .
C32 C23 B10 118.2(3) .
C24 C23 B10 124.4(3) .
C37 C38 C39 122.4(3) .
C37 C38 H38 118.8 .
C39 C38 H38 118.8 .
C36 O45 C46 117.3(3) .
C25 C26 C27 122.7(3) .
C25 C26 C31 119.6(2) .
C27 C26 C31 117.6(3) .
C23 C32 C31 122.7(3) .
C23 C32 H32 118.7 .
C31 C32 H32 118.7 .
C43 C44 C39 118.0(3) .
C43 C44 C35 122.6(3) .
C39 C44 C35 119.4(2) .
C44 C39 C38 118.8(3) .
C44 C39 C40 119.3(3) .
C38 C39 C40 121.9(3) .
C13 C14 C15 117.5(3) .
C13 C14 H14 121.3 .
C15 C14 H14 121.3 .
C4 C15 C14 119.9(3) .
C4 C15 C16 113.4(3) .
C14 C15 C16 126.6(3) .
C4 C5 C6 118.0(3) .
C4 C5 H5 121.0 .
C6 C5 H5 121.0 .
C28 C27 C26 120.9(3) .
C28 C27 H27 119.6 .
C26 C27 H27 119.6 .
O11 C12 C13 112.2(2) .
O11 C12 C8 105.6(2) .
C13 C12 C8 104.4(2) .
O11 C12 H12 111.4 .
C13 C12 H12 111.4 .
C8 C12 H12 111.4 .
C14 C13 C6 122.4(3) .
C14 C13 C12 127.9(3) .
C6 C13 C12 109.7(3) .
C5 C4 C15 122.4(3) .
C5 C4 C3 127.3(3) .
C15 C4 C3 110.3(3) .
O9 B10 O11 113.2(3) .
O9 B10 C23 126.5(3) .
O11 B10 C23 120.4(3) .
O45 C36 C35 117.4(3) .
O45 C36 C37 120.7(3) .
C35 C36 C37 121.8(3) .
C13 C6 C5 119.6(3) .
C13 C6 C7 112.6(2) .
C5 C6 C7 127.7(3) .
C27 C28 C29 120.8(3) .
C27 C28 H28 119.6 .
C29 C28 H28 119.6 .
O9 C8 C12 103.4(2) .
O9 C8 C7 113.6(2) .
C12 C8 C7 107.9(2) .
O9 C8 H8 110.5 .
C12 C8 H8 110.5 .
C7 C8 H8 110.5 .
C38 C37 C36 117.9(3) .
C38 C37 B1 117.4(3) 2_766
C36 C37 B1 124.7(3) 2_766
B1 O18 C17 109.2(3) .
C41 C40 C39 120.8(3) .
C41 C40 H40 119.6 .
C39 C40 H40 119.6 .
C22 C16 C15 111.1(3) .
C22 C16 C21 110.5(4) .
C15 C16 C21 110.4(3) .
C22 C16 C17 109.5(3) .
C15 C16 C17 102.1(3) .
C21 C16 C17 113.0(3) .
C29 C30 C31 120.7(3) .
C29 C30 H30 119.6 .
C31 C30 H30 119.6 .
O2 C3 C4 112.4(3) .
O2 C3 C17 105.7(2) .
C4 C3 C17 104.8(3) .
O2 C3 H3 111.2 .
C4 C3 H3 111.2 .
C17 C3 H3 111.2 .
O2 B1 O18 113.4(3) .
O2 B1 C37 125.8(3) 2_766
O18 B1 C37 120.7(3) 2_766
C6 C7 C20 111.6(3) .
C6 C7 C8 102.9(3) .
C20 C7 C8 113.2(3) .
C6 C7 C19 110.4(3) .
C20 C7 C19 110.3(3) .
C8 C7 C19 108.2(3) .
C42 C43 C44 121.6(3) .
C42 C43 H43 119.2 .
C44 C43 H43 119.2 .
C40 C41 C42 120.0(3) .
C40 C41 H41 120.0 .
C42 C41 H41 120.0 .
C43 C42 C41 120.3(3) .
C43 C42 H42 119.8 .
C41 C42 H42 119.8 .
C30 C29 C28 120.2(3) .
C30 C29 H29 119.9 .
C28 C29 H29 119.9 .
O18 C17 C3 103.8(3) .
O18 C17 C16 112.7(3) .
C3 C17 C16 109.0(3) .
O18 C17 H17 110.4 .
C3 C17 H17 110.4 .
C16 C17 H17 110.4 .
C7 C19 H19A 109.5 .
C7 C19 H19B 109.5 .
H19A C19 H19B 109.5 .
C7 C19 H19C 109.5 .
H19A C19 H19C 109.5 .
H19B C19 H19C 109.5 .
C16 C22 H22A 109.5 .
C16 C22 H22B 109.5 .
H22A C22 H22B 109.5 .
C16 C22 H22C 109.5 .
H22A C22 H22C 109.5 .
H22B C22 H22C 109.5 .
C7 C20 H20A 109.5 .
C7 C20 H20B 109.5 .
H20A C20 H20B 109.5 .
C7 C20 H20C 109.5 .
H20A C20 H20C 109.5 .
H20B C20 H20C 109.5 .
O33 C34 H34A 109.5 .
O33 C34 H34B 109.5 .
H34A C34 H34B 109.5 .
O33 C34 H34C 109.5 .
H34A C34 H34C 109.5 .
H34B C34 H34C 109.5 .
C16 C21 H21A 109.5 .
C16 C21 H21B 109.5 .
H21A C21 H21B 109.5 .
C16 C21 H21C 109.5 .
H21A C21 H21C 109.5 .
H21B C21 H21C 109.5 .
O45 C46 H46A 109.5 .
O45 C46 H46B 109.5 .
H46A C46 H46B 109.5 .
O45 C46 H46C 109.5 .
H46A C46 H46C 109.5 .
H46B C46 H46C 109.5 .
Cl4B C1B Cl7B 104.7(4) .
Cl4B C1B Cl5B 125.7(4) .
Cl7B C1B Cl5B 127.6(5) .
Cl4B C1B Cl2B 119.2(4) .
Cl7B C1B Cl2B 117.6(6) .
Cl5B C1B Cl2B 26.8(3) .
Cl4B C1B Cl3B 119.2(4) .
Cl7B C1B Cl3B 19.8(5) .
Cl5B C1B Cl3B 109.4(4) .
Cl2B C1B Cl3B 97.8(4) .
Cl4B C1B Cl6B 39.5(4) .
Cl7B C1B Cl6B 105.2(4) .
Cl5B C1B Cl6B 105.3(3) .
Cl2B C1B Cl6B 86.4(4) .
Cl3B C1B Cl6B 107.2(5) .
Cl4B C1B H1B 106.5 .
Cl7B C1B H1B 100.3 .
Cl5B C1B H1B 79.9 .
Cl2B C1B H1B 106.5 .
Cl3B C1B H1B 106.5 .
Cl6B C1B H1B 141.7 .
Cl2C C1C Cl3C 118.6(7) .
Cl2C C1C Cl4C 110.3(7) .
Cl3C C1C Cl4C 105.4(7) .
Cl2C C1C H1C 107.4 .
Cl3C C1C H1C 107.4 .
Cl4C C1C H1C 107.4 .

loop_
_geom_bond_atom_site_label_1
_geom_bond_atom_site_label_2
_geom_bond_distance
_geom_bond_site_symmetry_2
O11 B10 1.367(4) .
O11 C12 1.449(3) .
O9 B10 1.366(4) .
O9 C8 1.452(3) .
O2 B1 1.360(5) .
O2 C3 1.445(4) .
O33 C24 1.389(4) .
O33 C34 1.431(5) .
C35 C36 1.382(4) .
C35 C44 1.427(4) .
C35 C25 1.500(4) .
C24 C25 1.380(4) .
C24 C23 1.432(4) .
C31 C30 1.411(4) .
C31 C32 1.424(4) .
C31 C26 1.432(4) .
C25 C26 1.418(4) .
C23 C32 1.374(4) .
C23 B10 1.553(4) .
C38 C37 1.370(4) .
C38 C39 1.421(4) .
C38 H38 0.9500 .
O45 C36 1.379(4) .
O45 C46 1.417(5) .
C26 C27 1.422(4) .
C32 H32 0.9500 .
C44 C43 1.412(4) .
C44 C39 1.422(4) .
C39 C40 1.423(4) .
C14 C13 1.390(4) .
C14 C15 1.402(4) .
C14 H14 0.9500 .
C15 C4 1.395(5) .
C15 C16 1.527(5) .
C5 C4 1.383(5) .
C5 C6 1.399(4) .
C5 H5 0.9500 .
C27 C28 1.376(5) .
C27 H27 0.9500 .
C12 C13 1.513(4) .
C12 C8 1.531(5) .
C12 H12 1.0000 .
C13 C6 1.399(4) .
C4 C3 1.514(4) .
C36 C37 1.435(4) .
C6 C7 1.505(5) .
C28 C29 1.401(5) .
C28 H28 0.9500 .
C8 C7 1.549(4) .
C8 H8 1.0000 .
C37 B1 1.561(4) 2_766
O18 B1 1.366(5) .
O18 C17 1.435(4) .
C40 C41 1.358(5) .
C40 H40 0.9500 .
C16 C22 1.516(5) .
C16 C21 1.530(6) .
C16 C17 1.564(5) .
C30 C29 1.369(5) .
C30 H30 0.9500 .
C3 C17 1.541(6) .
C3 H3 1.0000 .
B1 C37 1.561(4) 2_766
C7 C20 1.528(5) .
C7 C19 1.550(5) .
C43 C42 1.361(5) .
C43 H43 0.9500 .
C41 C42 1.416(5) .
C41 H41 0.9500 .
C42 H42 0.9500 .
C29 H29 0.9500 .
C17 H17 1.0000 .
C19 H19A 0.9800 .
C19 H19B 0.9800 .
C19 H19C 0.9800 .
C22 H22A 0.9800 .
C22 H22B 0.9800 .
C22 H22C 0.9800 .
C20 H20A 0.9800 .
C20 H20B 0.9800 .
C20 H20C 0.9800 .
C34 H34A 0.9800 .
C34 H34B 0.9800 .
C34 H34C 0.9800 .
C21 H21A 0.9800 .
C21 H21B 0.9800 .
C21 H21C 0.9800 .
C46 H46A 0.9800 .
C46 H46B 0.9800 .
C46 H46C 0.9800 .
C1B Cl4B 1.602(6) .
C1B Cl7B 1.682(7) .
C1B Cl5B 1.695(5) .
C1B Cl2B 1.781(8) .
C1B Cl3B 1.802(8) .
C1B Cl6B 1.835(7) .
C1B H1B 1.0000 .
Cl2C C1C 1.542(11) .
Cl4C C1C 1.757(13) .
Cl3C C1C 1.733(11) .
C1C H1C 1.0000 .
